data_2310008
loop_
_publ_author_name
'Deutsch, Maxime'
'Claiser, Nicolas'
'Pillet, S\'ebastien'
'Chumakov, Yurii'
'Becker, Pierre'
'Gillet, Jean-Michel'
'Gillon, B\'eatrice'
'Lecomte, Claude'
'Souhassou, Mohamed'

_publ_section_title
;
 Experimental determination of spin-dependent electron density by joint
 refinement of X-ray and polarized neutron diffraction data
;
_journal_issue 6
_journal_name_full 'Acta Crystallographica Section A'
_journal_page_first 675
_journal_page_last 686
_journal_paper_doi 10.1107/S0108767312031996
_journal_volume 68
_journal_year 2012
_chemical_formula_sum 'C7 H16 Cu Mn N2 O11'
_chemical_formula_weight 422.69
_chemical_name_systematic
;
 ?
;
_space_group_IT_number 62
_symmetry_cell_setting orthorhombic
_symmetry_space_group_name_Hall '-P 2ac 2n'
_symmetry_space_group_name_H-M 'P n m a'
_atom_sites_solution_hydrogens geom
_atom_sites_solution_primary direct
_atom_sites_solution_secondary difmap
_audit_creation_method SHELXL-97
_cell_angle_alpha 90.00
_cell_angle_beta 90.00
_cell_angle_gamma 90.00
_cell_formula_units_Z 4
_cell_length_a 12.7158(3)
_cell_length_b 21.3520(5)
_cell_length_c 5.1745(2)
_cell_measurement_temperature 10(5)
_cell_volume 1404.92(7)
_computing_structure_refinement 'SHELXL-97 (Sheldrick, 2008)'
_diffrn_ambient_temperature 10(5)
_diffrn_measured_fraction_theta_full 0.990
_diffrn_measured_fraction_theta_max 0.990
_diffrn_radiation_source 'fine-focus sealed tube'
_diffrn_radiation_type MoK\a
_diffrn_radiation_wavelength 0.71073
_diffrn_reflns_av_R_equivalents 0.0000
_diffrn_reflns_av_sigmaI/netI 0.0266
_diffrn_reflns_limit_h_max 28
_diffrn_reflns_limit_h_min 0
_diffrn_reflns_limit_k_max 47
_diffrn_reflns_limit_k_min 0
_diffrn_reflns_limit_l_max 11
_diffrn_reflns_limit_l_min 0
_diffrn_reflns_number 8505
_diffrn_reflns_theta_full 53.34
_diffrn_reflns_theta_max 53.34
_diffrn_reflns_theta_min 3.20
_exptl_absorpt_coefficient_mu 2.483
_exptl_absorpt_correction_T_max 0.880
_exptl_absorpt_correction_T_min 0.615
_exptl_absorpt_correction_type gaussian
_exptl_absorpt_process_details
;
CrysAlisPro, Oxford Diffraction Ltd.,
Version 1.171.34.44 (release 25-10-2010 CrysAlis171 .NET)
(compiled Oct 25 2010,18:11:34)
Numerical absorption correction based on gaussian integration over
   a multifaceted crystal model
;
_exptl_crystal_density_diffrn 1.998
_exptl_crystal_density_method 'not measured'
_exptl_crystal_F_000 856
_exptl_crystal_size_max 0.2673
_exptl_crystal_size_mid 0.1561
_exptl_crystal_size_min 0.0620
_refine_ls_extinction_method none
_refine_ls_goodness_of_fit_ref 0.958
_refine_ls_hydrogen_treatment mixed
_refine_ls_matrix_type full
_refine_ls_number_parameters 140
_refine_ls_number_reflns 8505
_refine_ls_number_restraints 0
_refine_ls_restrained_S_all 0.958
_refine_ls_R_factor_all 0.0366
_refine_ls_R_factor_gt 0.0290
_refine_ls_structure_factor_coef Fsqd
_refine_ls_weighting_details 'calc w=1/[\s^2^(Fo^2^)+(0.0177P)^2^+1.3214P] where P=(Fo^2^+2Fc^2^)/3'
_refine_ls_weighting_scheme calc
_refine_ls_wR_factor_gt 0.0599
_refine_ls_wR_factor_ref 0.0615
_reflns_number_gt 6880
_reflns_number_total 8505
_reflns_threshold_expression >3\s(I)
_cod_data_source_file wl5162.cif
_cod_data_source_block I
_cod_database_code 2310008

loop_
_symmetry_equiv_pos_as_xyz
'x, y, z'
'-x+1/2, -y, z+1/2'
'x+1/2, -y+1/2, -z+1/2'
'-x, y+1/2, -z'
'-x, -y, -z'
'x-1/2, y, -z-1/2'
'-x-1/2, y-1/2, z-1/2'
'x, -y-1/2, z'

loop_
_atom_site_label
_atom_site_type_symbol
_atom_site_fract_x
_atom_site_fract_y
_atom_site_fract_z
_atom_site_U_iso_or_equiv
_atom_site_adp_type
_atom_site_occupancy
_atom_site_symmetry_multiplicity
_atom_site_calc_flag
_atom_site_refinement_flags
Cu Cu 0.050679(8) 0.2500 0.150042(19) 0.00415(2) Uani 1 2 d S
Mn Mn 0.0000 0.5000 0.0000 0.00501(2) Uani 1 2 d S
O1 O -0.06303(3) 0.423844(19) 0.22854(9) 0.00660(5) Uani 1 1 d .
O2 O 0.09575(4) 0.42089(2) -0.12554(9) 0.00716(6) Uani 1 1 d .
O3 O 0.11523(3) 0.317983(19) -0.06201(9) 0.00643(5) Uani 1 1 d .
O4 O -0.11791(4) 0.47868(2) -0.29552(9) 0.00889(6) Uani 1 1 d .
O5 O 0.17489(6) 0.2500 0.46535(14) 0.00904(9) Uani 1 2 d S
O6 O 0.21400(4) 0.41212(3) 0.42287(10) 0.01069(7) Uani 1 1 d .
N N -0.03674(4) 0.31734(2) 0.28494(10) 0.00587(6) Uani 1 1 d .
C1 C 0.07282(4) 0.37043(2) -0.01580(10) 0.00557(6) Uani 1 1 d .
C2 C -0.01646(4) 0.37163(2) 0.18463(10) 0.00536(6) Uani 1 1 d .
C4 C -0.10898(6) 0.2500 0.62761(15) 0.00669(9) Uani 1 2 d S
C3 C -0.12204(5) 0.31020(3) 0.47259(12) 0.00734(7) Uani 1 1 d .
H1 H -0.1630(17) 0.2500 0.761(4) 0.015(5) Uiso 1 2 d S
H2 H -0.0382(16) 0.2500 0.706(4) 0.013(4) Uiso 1 2 d S
H3 H -0.1877(12) 0.3103(7) 0.388(3) 0.015(3) Uiso 1 1 d .
H4 H -0.1224(11) 0.3445(7) 0.585(3) 0.015(3) Uiso 1 1 d .
H5 H -0.1509(15) 0.5102(9) -0.342(4) 0.036(5) Uiso 1 1 d .
H6 H -0.1047(13) 0.4602(8) -0.426(3) 0.021(4) Uiso 1 1 d .
H7 H 0.1673(14) 0.2199(8) 0.559(3) 0.034(5) Uiso 1 1 d .
H8 H 0.1986(14) 0.4119(8) 0.574(4) 0.028(4) Uiso 1 1 d .
H9 H 0.2733(15) 0.4166(8) 0.413(4) 0.034(5) Uiso 1 1 d .

loop_
_atom_site_aniso_label
_atom_site_aniso_U_11
_atom_site_aniso_U_22
_atom_site_aniso_U_33
_atom_site_aniso_U_23
_atom_site_aniso_U_13
_atom_site_aniso_U_12
Cu 0.00437(3) 0.00378(3) 0.00429(3) 0.000 0.00067(2) 0.000
Mn 0.00614(3) 0.00385(3) 0.00503(4) 0.00065(3) 0.00029(3) 0.00021(3)
O1 0.00760(13) 0.00505(11) 0.00715(14) 0.00047(10) 0.00143(11) 0.00133(10)
O2 0.00841(13) 0.00557(12) 0.00749(14) 0.00171(11) 0.00203(11) 0.00003(10)
O3 0.00692(12) 0.00532(11) 0.00705(13) 0.00037(10) 0.00147(11) 0.00076(10)
O4 0.01031(15) 0.00899(14) 0.00737(14) -0.00066(12) -0.00087(12) 0.00099(12)
O5 0.0095(2) 0.0099(2) 0.0077(2) 0.000 -0.00093(17) 0.000
O6 0.00880(15) 0.01390(17) 0.00935(16) -0.00134(14) 0.00066(13) 0.00074(13)
N 0.00629(14) 0.00500(12) 0.00632(14) 0.00052(11) 0.00167(11) 0.00004(10)
C1 0.00607(15) 0.00516(13) 0.00547(15) 0.00050(12) 0.00049(12) 0.00006(12)
C2 0.00559(15) 0.00484(13) 0.00565(15) 0.00027(12) 0.00073(12) 0.00029(11)
C4 0.0080(2) 0.0062(2) 0.0058(2) 0.000 0.00127(19) 0.000
C3 0.00745(16) 0.00606(14) 0.00850(18) 0.00084(14) 0.00319(14) 0.00082(13)

loop_
_atom_type_symbol
_atom_type_description
_atom_type_scat_dispersion_real
_atom_type_scat_dispersion_imag
_atom_type_scat_source
C C 0.0030 0.0020 'International Tables Vol C Tables 4.2.6.8 and 6.1.1.4'
H H 0.0000 0.0000 'International Tables Vol C Tables 4.2.6.8 and 6.1.1.4'
N N 0.0060 0.0030 'International Tables Vol C Tables 4.2.6.8 and 6.1.1.4'
O O 0.0110 0.0060 'International Tables Vol C Tables 4.2.6.8 and 6.1.1.4'
Mn Mn 0.3370 0.7280 'International Tables Vol C Tables 4.2.6.8 and 6.1.1.4'
Cu Cu 0.3200 1.2650 'International Tables Vol C Tables 4.2.6.8 and 6.1.1.4'

loop_
_exptl_crystal_face_index_h
_exptl_crystal_face_index_k
_exptl_crystal_face_index_l
_exptl_crystal_face_perp_dist
_exptl_oxdiff_crystal_face_indexfrac_h
_exptl_oxdiff_crystal_face_indexfrac_k
_exptl_oxdiff_crystal_face_indexfrac_l
_exptl_oxdiff_crystal_face_x
_exptl_oxdiff_crystal_face_y
_exptl_oxdiff_crystal_face_z
-17 -3 -2 0.0353 -16.9785 -3.0998 -1.9903 -0.7750 -0.4276 -0.4464
6 28 1 0.1044 5.9749 27.9737 0.9989 -0.1907 0.5540 0.8067
-3 2 7 0.0783 -2.9807 1.8927 6.9896 0.1378 -0.6912 0.6742
-9 21 4 0.1191 -8.9921 20.8404 3.9990 -0.5905 -0.3178 0.7626
11 -15 -4 0.0905 10.9050 -15.0785 -4.0044 0.5720 0.4731 -0.6090
17 2 2 0.0413 16.9792 2.1020 1.9902 0.7927 0.4117 0.4233
5 -2 -7 0.0737 4.9779 -1.8775 -6.9904 -0.0506 0.7568 -0.6520
18 -3 1 0.0240 17.9782 -3.1820 0.9782 0.8864 0.4502 0.2161
-18 2 -1 0.0346 -17.9781 1.8703 -0.9910 -0.8637 -0.4700 -0.2476
-15 -9 -3 0.0558 -15.0418 -8.8259 -2.9768 -0.6313 -0.3678 -0.6511
14 -16 -2 0.0878 13.9105 -16.1143 -2.0107 0.8082 0.3769 -0.4109
18 0 0 0.0273 17.9843 -0.1827 -0.0209 0.7903 0.5875 0.1907
-7 -27 0 0.1191 -6.9718 -26.9949 -0.0001 0.1729 -0.6601 -0.7002

loop_
_geom_angle_atom_site_label_1
_geom_angle_atom_site_label_2
_geom_angle_atom_site_label_3
_geom_angle
_geom_angle_site_symmetry_1
_geom_angle_site_symmetry_3
N Cu N 95.22(3) 8_565 .
N Cu O3 83.962(18) 8_565 8_565
N Cu O3 165.67(2) . 8_565
N Cu O3 165.67(2) 8_565 .
N Cu O3 83.962(18) . .
O3 Cu O3 93.30(2) 8_565 .
N Cu O5 98.021(19) 8_565 .
N Cu O5 98.021(19) . .
O3 Cu O5 96.252(18) 8_565 .
O3 Cu O5 96.252(18) . .
O1 Mn O1 180.000(14) . 5_565
O1 Mn O2 102.260(16) . 5_565
O1 Mn O2 77.740(16) 5_565 5_565
O1 Mn O2 77.740(16) . .
O1 Mn O2 102.260(16) 5_565 .
O2 Mn O2 180.0 5_565 .
O1 Mn O4 88.387(18) . .
O1 Mn O4 91.613(18) 5_565 .
O2 Mn O4 89.242(18) 5_565 .
O2 Mn O4 90.758(18) . .
O1 Mn O4 91.613(18) . 5_565
O1 Mn O4 88.387(18) 5_565 5_565
O2 Mn O4 90.758(18) 5_565 5_565
O2 Mn O4 89.242(18) . 5_565
O4 Mn O4 180.0 . 5_565
C2 O1 Mn 112.66(3) . .
C1 O2 Mn 113.66(4) . .
C1 O3 Cu 111.36(4) . .
C2 N C3 120.42(5) . .
C2 N Cu 113.79(4) . .
C3 N Cu 125.73(3) . .
O2 C1 O3 125.19(5) . .
O2 C1 C2 117.60(5) . .
O3 C1 C2 117.17(5) . .
O1 C2 N 127.92(5) . .
O1 C2 C1 118.35(5) . .
N C2 C1 113.71(4) . .
C3 C4 C3 114.98(7) 8_565 .
N C3 C4 110.87(5) . .

loop_
_geom_bond_atom_site_label_1
_geom_bond_atom_site_label_2
_geom_bond_distance
_geom_bond_site_symmetry_2
Cu N 1.9469(5) 8_565
Cu N 1.9469(5) .
Cu O3 1.9962(4) 8_565
Cu O3 1.9962(4) .
Cu O5 2.2709(7) .
Mn O1 2.1645(4) .
Mn O1 2.1645(4) 5_565
Mn O2 2.1811(4) 5_565
Mn O2 2.1811(4) .
Mn O4 2.1894(5) .
Mn O4 2.1894(5) 5_565
O1 C2 1.2827(6) .
O2 C1 1.2524(7) .
O3 C1 1.2657(7) .
N C2 1.2960(7) .
N C3 1.4637(7) .
C1 C2 1.5378(7) .
C4 C3 1.5243(7) 8_565
C4 C3 1.5243(7) .
